data_4514216
loop_
_publ_author_name
'Grosheva, Daria'
'Cramer, Nicolai'

_publ_section_title
;
 Ketene Aminal Phosphates: Competent Substrates for Enantioselective
 Pd(0)-Catalyzed C--H Functionalizations
;
_journal_issue 11
_journal_name_full 'ACS Catalysis'
_journal_page_first 7417
_journal_paper_doi 10.1021/acscatal.7b02783
_journal_volume 7
_journal_year 2017
_chemical_absolute_configuration rmad
_chemical_formula_moiety 'C42 H43 O P Si'
_chemical_formula_sum 'C42 H43 O P Si'
_chemical_formula_weight 622.82
_space_group_crystal_system orthorhombic
_space_group_IT_number 19
_space_group_name_Hall 'P 2ac 2ab'
_space_group_name_H-M_alt 'P 21 21 21'
_symmetry_space_group_name_Hall 'P 2ac 2ab'
_symmetry_space_group_name_H-M 'P 21 21 21'
_atom_sites_solution_hydrogens difmap
_atom_sites_solution_primary direct
_atom_sites_solution_secondary difmap
_audit_creation_method SHELXL-2016/6
_cell_angle_alpha 90
_cell_angle_beta 90
_cell_angle_gamma 90
_cell_formula_units_Z 4
_cell_length_a 10.36420(16)
_cell_length_b 10.71104(15)
_cell_length_c 30.9626(4)
_cell_measurement_reflns_used 17032
_cell_measurement_temperature 100.01(10)
_cell_measurement_theta_max 75.2540
_cell_measurement_theta_min 4.3480
_cell_volume 3437.20(8)
_computing_cell_refinement 'CrysAlisPro 1.171.38.46 (Rigaku OD, 2015)'
_computing_data_collection 'CrysAlisPro 1.171.38.46 (Rigaku OD, 2015)'
_computing_data_reduction 'CrysAlisPro 1.171.38.46 (Rigaku OD, 2015)'
_computing_molecular_graphics 'Olex2 (Dolomanov et al., 2009)'
_computing_publication_material 'CIFTAB (Sheldrick, 2016)'
_computing_structure_refinement 'SHELXL-2016/6 (Sheldrick, 2016)'
_computing_structure_solution 'SHELXT (Sheldrick, 2015)'
_diffrn_ambient_environment N~2~
_diffrn_ambient_temperature 100.01(10)
_diffrn_detector 'CCD plate'
_diffrn_detector_area_resol_mean 5.1333
_diffrn_detector_type Atlas
_diffrn_measured_fraction_theta_full 1.000
_diffrn_measured_fraction_theta_max 0.995
_diffrn_measurement_details
;
List of Runs (angles in degrees, time in seconds):

  # Type    Start    End  Width  t~exp~   \w     \q     \k     \f   Frames
--------------------------------------------------------------------------
  1  \w     23.00  49.00   1.00    2.50    --   42.20-125.00 120.00   26
  2  \w     33.00  60.00   1.00    2.50    --   42.20-125.00  90.00   27
  3  \w     83.00 109.00   1.00    8.17    --  109.26 -94.00 -30.00   26
  4  \w     84.00 127.00   1.00    8.17    --  109.26 -45.00   0.00   43
  5  \w     81.00 158.00   1.00    8.17    --  109.26  30.00 -90.00   77
  6  \w    108.00 171.00   1.00    8.17    --  109.26 111.00 -90.00   63
  7  \w    106.00 177.00   1.00    8.17    --  109.26 103.00 -13.00   71
  8  \w    108.00 154.00   1.00    8.17    --  109.26 111.00  60.00   46
  9  \w    104.00 137.00   1.00    8.17    --  109.26 178.00 150.00   33
 10  \w     85.00 175.00   1.00    8.17    --  109.26  45.00 -30.00   90
 11  \w     40.00 114.00   1.00    8.17    --  109.26-111.00-150.00   74
 12  \w     45.00 139.00   1.00    8.17    --  109.26 -77.00-120.00   94
 13  \w     44.00 132.00   1.00    8.17    --  109.26 -30.00 -60.00   88
 14  \w     34.00  87.00   1.00    2.50    --   42.20-125.00-150.00   53
 15  \w     35.00 109.00   1.00    8.17    --  109.26-111.00 120.00   74
 16  \w    -93.00 -10.00   1.00    2.50    --  -42.20 125.00 -60.00   83
 17  \w   -114.00  -2.00   1.00    2.50    --  -42.20 -19.00-150.00  112
 18  \w   -114.00 -38.00   1.00    2.50    --  -42.20 -37.00 150.00   76
;
_diffrn_measurement_device 'four-circle diffractometer'
_diffrn_measurement_device_type 'SuperNova, Dual, Cu at zero, Atlas'
_diffrn_measurement_method '\w scans'
_diffrn_radiation_monochromator mirror
_diffrn_radiation_probe x-ray
_diffrn_radiation_type 'Cu K\a'
_diffrn_radiation_wavelength 1.54184
_diffrn_reflns_av_R_equivalents 0.0280
_diffrn_reflns_av_unetI/netI 0.0245
_diffrn_reflns_Laue_measured_fraction_full 1.000
_diffrn_reflns_Laue_measured_fraction_max 0.995
_diffrn_reflns_limit_h_max 12
_diffrn_reflns_limit_h_min -11
_diffrn_reflns_limit_k_max 13
_diffrn_reflns_limit_k_min -13
_diffrn_reflns_limit_l_max 38
_diffrn_reflns_limit_l_min -38
_diffrn_reflns_number 25069
_diffrn_reflns_point_group_measured_fraction_full 1.000
_diffrn_reflns_point_group_measured_fraction_max 0.985
_diffrn_reflns_theta_full 67.684
_diffrn_reflns_theta_max 75.371
_diffrn_reflns_theta_min 4.368
_diffrn_source 'micro-focus sealed X-ray tube'
_diffrn_source_type 'SuperNova (Cu) X-ray Source'
_exptl_absorpt_coefficient_mu 1.275
_exptl_absorpt_correction_T_max 1.000
_exptl_absorpt_correction_T_min 0.603
_exptl_absorpt_correction_type gaussian
_exptl_absorpt_process_details
;
CrysAlisPro 1.171.38.46 (Rigaku Oxford Diffraction, 2015)
Numerical absorption correction based on gaussian integration over
a multifaceted crystal model.
Empirical absorption correction using spherical harmonics,
implemented in SCALE3 ABSPACK scaling algorithm.
;
_exptl_crystal_colour colourless
_exptl_crystal_density_diffrn 1.204
_exptl_crystal_description irregular
_exptl_crystal_F_000 1328
_exptl_crystal_size_max 0.265
_exptl_crystal_size_mid 0.151
_exptl_crystal_size_min 0.071
_refine_diff_density_max 0.243
_refine_diff_density_min -0.189
_refine_diff_density_rms 0.035
_refine_ls_abs_structure_details
;
 Flack x determined using 2876 quotients [(I+)-(I-)]/[(I+)+(I-)]
 (Parsons, Flack and Wagner, Acta Cryst. B69 (2013) 249-259).
;
_refine_ls_abs_structure_Flack -0.008(6)
_refine_ls_extinction_method none
_refine_ls_goodness_of_fit_ref 1.039
_refine_ls_hydrogen_treatment refall
_refine_ls_matrix_type full
_refine_ls_number_parameters 578
_refine_ls_number_reflns 7004
_refine_ls_number_restraints 0
_refine_ls_restrained_S_all 1.039
_refine_ls_R_factor_all 0.0255
_refine_ls_R_factor_gt 0.0242
_refine_ls_shift/su_max 0.002
_refine_ls_shift/su_mean 0.000
_refine_ls_structure_factor_coef Fsqd
_refine_ls_weighting_details 'w=1/[\s^2^(Fo^2^)+(0.0352P)^2^+0.4376P] where P=(Fo^2^+2Fc^2^)/3'
_refine_ls_weighting_scheme calc
_refine_ls_wR_factor_gt 0.0605
_refine_ls_wR_factor_ref 0.0614
_reflns_Friedel_coverage 0.757
_reflns_Friedel_fraction_full 1.000
_reflns_Friedel_fraction_max 0.974
_reflns_number_gt 6771
_reflns_number_total 7004
_reflns_threshold_expression 'I > 2\s(I)'
_cod_data_source_file cs7b02783_si_002.cif
_cod_data_source_block shelx
_cod_depositor_comments 'Adding full bibliography for 4514216--4514217.cif.'
_cod_original_cell_volume 3437.20(9)
_cod_database_code 4514216
_shelx_shelxl_version_number 2016/6
_shelx_space_group_comment
;
The symmetry employed for this shelxl refinement is uniquely defined
by the following loop, which should always be used as a source of
symmetry information in preference to the above space-group names.
They are only intended as comments.
;

loop_
_space_group_symop_operation_xyz
'x, y, z'
'-x+1/2, -y, z+1/2'
'-x, y+1/2, -z+1/2'
'x+1/2, -y+1/2, -z'

loop_
_atom_site_label
_atom_site_type_symbol
_atom_site_fract_x
_atom_site_fract_y
_atom_site_fract_z
_atom_site_U_iso_or_equiv
_atom_site_adp_type
_atom_site_occupancy
_atom_site_site_symmetry_order
_atom_site_calc_flag
P1 P 0.43988(4) 0.36825(4) 0.66364(2) 0.01525(9) Uani 1 1 d
Si1 Si 0.76934(4) 0.67995(4) 0.59806(2) 0.01415(10) Uani 1 1 d
O1 O 0.78080(12) 0.53324(11) 0.61452(4) 0.0170(2) Uani 1 1 d
C1 C 0.32112(17) 0.24095(17) 0.67721(6) 0.0195(3) Uani 1 1 d
H1 H 0.327(2) 0.179(2) 0.6543(7) 0.020(5) Uiso 1 1 d
C2 C 0.18827(18) 0.30392(18) 0.67481(6) 0.0231(4) Uani 1 1 d
H2A H 0.176(2) 0.354(3) 0.7010(9) 0.033(6) Uiso 1 1 d
H2B H 0.118(3) 0.247(3) 0.6749(9) 0.040(7) Uiso 1 1 d
C3 C 0.18765(18) 0.38719(19) 0.63491(7) 0.0236(4) Uani 1 1 d
H3A H 0.191(2) 0.336(2) 0.6077(8) 0.032(6) Uiso 1 1 d
H3B H 0.106(3) 0.437(3) 0.6332(9) 0.036(7) Uiso 1 1 d
C4 C 0.31170(17) 0.46573(17) 0.63598(6) 0.0178(3) Uani 1 1 d
H4 H 0.300(2) 0.532(2) 0.6570(7) 0.016(5) Uiso 1 1 d
C5 C 0.3475(2) 0.1802(2) 0.72076(7) 0.0284(4) Uani 1 1 d
H5A H 0.432(3) 0.139(2) 0.7212(8) 0.030(6) Uiso 1 1 d
H5B H 0.278(3) 0.117(3) 0.7266(9) 0.039(7) Uiso 1 1 d
H5C H 0.338(3) 0.243(3) 0.7441(9) 0.036(7) Uiso 1 1 d
C6 C 0.34722(19) 0.52442(18) 0.59280(6) 0.0228(4) Uani 1 1 d
H6A H 0.422(3) 0.581(2) 0.5955(8) 0.031(6) Uiso 1 1 d
H6B H 0.272(3) 0.574(2) 0.5814(8) 0.032(6) Uiso 1 1 d
H6C H 0.363(2) 0.460(2) 0.5695(8) 0.031(6) Uiso 1 1 d
C7 C 0.53186(16) 0.29692(15) 0.61880(5) 0.0148(3) Uani 1 1 d
C8 C 0.46917(17) 0.23687(16) 0.58344(6) 0.0175(3) Uani 1 1 d
H8 H 0.374(2) 0.235(2) 0.5825(7) 0.019(5) Uiso 1 1 d
C9 C 0.53727(17) 0.18230(17) 0.55074(5) 0.0182(3) Uani 1 1 d
H9 H 0.489(2) 0.146(2) 0.5277(8) 0.023(6) Uiso 1 1 d
C10 C 0.67390(17) 0.18328(16) 0.55103(5) 0.0163(3) Uani 1 1 d
C11 C 0.74717(19) 0.12502(17) 0.51793(5) 0.0200(3) Uani 1 1 d
H11 H 0.702(2) 0.084(2) 0.4942(7) 0.015(5) Uiso 1 1 d
C12 C 0.87947(19) 0.12423(18) 0.51959(6) 0.0231(4) Uani 1 1 d
H12 H 0.929(2) 0.082(2) 0.4968(8) 0.030(6) Uiso 1 1 d
C13 C 0.94400(19) 0.18418(18) 0.55375(6) 0.0225(4) Uani 1 1 d
H13 H 1.039(3) 0.184(2) 0.5548(8) 0.028(6) Uiso 1 1 d
C14 C 0.87631(17) 0.24214(16) 0.58599(6) 0.0189(3) Uani 1 1 d
H14 H 0.922(2) 0.2789(19) 0.6108(7) 0.014(5) Uiso 1 1 d
C15 C 0.73928(17) 0.24289(15) 0.58579(5) 0.0151(3) Uani 1 1 d
C16 C 0.66553(17) 0.29953(15) 0.61972(5) 0.0142(3) Uani 1 1 d
C17 C 0.73992(16) 0.35491(15) 0.65654(5) 0.0138(3) Uani 1 1 d
C18 C 0.79497(16) 0.47150(16) 0.65290(5) 0.0147(3) Uani 1 1 d
C19 C 0.86870(17) 0.52382(16) 0.68683(6) 0.0173(3) Uani 1 1 d
H19 H 0.904(2) 0.609(2) 0.6847(7) 0.025(6) Uiso 1 1 d
C20 C 0.89172(17) 0.45600(17) 0.72343(6) 0.0178(3) Uani 1 1 d
H20 H 0.945(2) 0.489(2) 0.7462(7) 0.018(5) Uiso 1 1 d
C21 C 0.84364(16) 0.33278(16) 0.72773(5) 0.0163(3) Uani 1 1 d
C22 C 0.87374(17) 0.25795(18) 0.76430(6) 0.0199(3) Uani 1 1 d
H22 H 0.924(2) 0.291(2) 0.7865(8) 0.028(6) Uiso 1 1 d
C23 C 0.82927(18) 0.13770(18) 0.76732(6) 0.0211(4) Uani 1 1 d
H23 H 0.849(2) 0.090(2) 0.7931(8) 0.027(6) Uiso 1 1 d
C24 C 0.75138(18) 0.08743(17) 0.73426(6) 0.0214(4) Uani 1 1 d
H24 H 0.720(2) 0.005(2) 0.7371(8) 0.028(6) Uiso 1 1 d
C25 C 0.72043(17) 0.15728(16) 0.69858(6) 0.0179(3) Uani 1 1 d
H25 H 0.669(2) 0.123(2) 0.6762(7) 0.016(5) Uiso 1 1 d
C26 C 0.76615(16) 0.28171(15) 0.69414(5) 0.0148(3) Uani 1 1 d
C27 C 0.62490(16) 0.75179(16) 0.62438(6) 0.0167(3) Uani 1 1 d
C28 C 0.56982(17) 0.69443(17) 0.66065(6) 0.0200(3) Uani 1 1 d
H28 H 0.598(2) 0.612(2) 0.6693(8) 0.029(6) Uiso 1 1 d
C29 C 0.47205(18) 0.75197(19) 0.68407(6) 0.0236(4) Uani 1 1 d
H29 H 0.434(3) 0.714(2) 0.7087(9) 0.032(6) Uiso 1 1 d
C30 C 0.42751(19) 0.86895(19) 0.67198(7) 0.0266(4) Uani 1 1 d
H30 H 0.365(3) 0.911(3) 0.6889(9) 0.035(7) Uiso 1 1 d
C31 C 0.4792(2) 0.92673(19) 0.63587(7) 0.0275(4) Uani 1 1 d
H31 H 0.448(3) 1.008(3) 0.6255(9) 0.038(7) Uiso 1 1 d
C32 C 0.57648(18) 0.86888(18) 0.61226(6) 0.0230(4) Uani 1 1 d
H32 H 0.611(3) 0.913(3) 0.5879(9) 0.033(7) Uiso 1 1 d
C33 C 0.91209(17) 0.77810(16) 0.61394(5) 0.0174(3) Uani 1 1 d
C34 C 0.89428(19) 0.89443(17) 0.63339(7) 0.0239(4) Uani 1 1 d
H34 H 0.805(3) 0.921(2) 0.6422(9) 0.034(7) Uiso 1 1 d
C35 C 0.9973(2) 0.97338(18) 0.64241(7) 0.0280(4) Uani 1 1 d
H35 H 0.981(3) 1.056(3) 0.6537(9) 0.039(7) Uiso 1 1 d
C36 C 1.1214(2) 0.93694(19) 0.63184(7) 0.0275(4) Uani 1 1 d
H36 H 1.199(3) 0.990(3) 0.6396(9) 0.037(7) Uiso 1 1 d
C37 C 1.1429(2) 0.8203(2) 0.61372(7) 0.0307(4) Uani 1 1 d
H37 H 1.230(3) 0.793(3) 0.6094(10) 0.048(8) Uiso 1 1 d
C38 C 1.03916(18) 0.74224(18) 0.60491(6) 0.0246(4) Uani 1 1 d
H38 H 1.060(2) 0.661(2) 0.5924(8) 0.029(6) Uiso 1 1 d
C39 C 0.75918(18) 0.66046(15) 0.53735(5) 0.0182(3) Uani 1 1 d
C40 C 0.6349(2) 0.5913(2) 0.52560(6) 0.0289(4) Uani 1 1 d
H40A H 0.554(3) 0.636(3) 0.5355(9) 0.035(7) Uiso 1 1 d
H40B H 0.626(3) 0.579(2) 0.4942(9) 0.034(7) Uiso 1 1 d
H40C H 0.631(3) 0.507(3) 0.5405(10) 0.046(8) Uiso 1 1 d
C41 C 0.7601(2) 0.78747(19) 0.51464(6) 0.0294(4) Uani 1 1 d
H41A H 0.685(3) 0.838(3) 0.5225(9) 0.035(7) Uiso 1 1 d
H41B H 0.760(3) 0.778(2) 0.4810(8) 0.032(6) Uiso 1 1 d
H41C H 0.838(3) 0.835(3) 0.5219(9) 0.041(8) Uiso 1 1 d
C42 C 0.8742(2) 0.5836(2) 0.52086(6) 0.0293(4) Uani 1 1 d
H42A H 0.961(3) 0.631(3) 0.5259(10) 0.051(8) Uiso 1 1 d
H42B H 0.863(3) 0.573(3) 0.4885(9) 0.035(7) Uiso 1 1 d
H42C H 0.881(3) 0.505(3) 0.5346(9) 0.037(7) Uiso 1 1 d

loop_
_atom_site_aniso_label
_atom_site_aniso_U_11
_atom_site_aniso_U_22
_atom_site_aniso_U_33
_atom_site_aniso_U_23
_atom_site_aniso_U_13
_atom_site_aniso_U_12
P1 0.01410(19) 0.01670(18) 0.01494(18) -0.00274(15) 0.00097(15) -0.00089(16)
Si1 0.0146(2) 0.01234(19) 0.0155(2) 0.00079(15) 0.00010(16) -0.00100(16)
O1 0.0221(6) 0.0134(5) 0.0155(5) 0.0011(4) -0.0017(5) -0.0004(5)
C1 0.0196(8) 0.0183(8) 0.0204(8) -0.0025(7) 0.0037(7) -0.0044(7)
C2 0.0185(9) 0.0232(9) 0.0277(9) -0.0028(7) 0.0041(7) -0.0051(7)
C3 0.0143(8) 0.0272(9) 0.0292(9) -0.0022(8) 0.0000(7) 0.0005(7)
C4 0.0150(8) 0.0191(8) 0.0192(8) -0.0026(7) 0.0002(6) 0.0013(7)
C5 0.0305(11) 0.0289(9) 0.0259(9) 0.0053(8) 0.0066(8) -0.0022(9)
C6 0.0243(9) 0.0228(8) 0.0212(8) 0.0012(7) 0.0005(7) 0.0031(7)
C7 0.0168(8) 0.0133(7) 0.0141(7) 0.0000(6) 0.0004(6) -0.0002(6)
C8 0.0156(9) 0.0182(8) 0.0187(8) 0.0000(6) -0.0022(6) -0.0013(6)
C9 0.0218(9) 0.0168(7) 0.0158(7) -0.0016(6) -0.0039(6) -0.0024(7)
C10 0.0209(8) 0.0131(7) 0.0151(7) 0.0009(6) 0.0003(6) -0.0002(6)
C11 0.0257(9) 0.0185(7) 0.0157(7) -0.0012(6) 0.0011(7) -0.0003(7)
C12 0.0276(10) 0.0220(8) 0.0196(8) -0.0021(7) 0.0067(7) 0.0035(8)
C13 0.0189(9) 0.0257(9) 0.0231(8) 0.0004(7) 0.0039(7) 0.0035(8)
C14 0.0188(9) 0.0193(8) 0.0187(8) -0.0005(7) 0.0003(7) 0.0002(7)
C15 0.0180(8) 0.0117(7) 0.0155(7) 0.0015(6) 0.0008(6) -0.0002(6)
C16 0.0173(8) 0.0113(7) 0.0141(7) 0.0012(6) -0.0003(6) -0.0010(6)
C17 0.0125(7) 0.0153(7) 0.0137(7) -0.0019(6) 0.0013(6) 0.0018(6)
C18 0.0151(8) 0.0146(7) 0.0143(7) 0.0005(6) 0.0012(6) 0.0028(6)
C19 0.0161(8) 0.0157(7) 0.0201(8) -0.0021(6) 0.0005(6) -0.0011(7)
C20 0.0149(8) 0.0212(8) 0.0175(8) -0.0037(6) -0.0016(6) -0.0002(7)
C21 0.0129(7) 0.0203(8) 0.0156(7) 0.0001(6) 0.0010(6) 0.0028(6)
C22 0.0165(8) 0.0276(9) 0.0157(8) 0.0017(7) -0.0002(7) 0.0020(7)
C23 0.0189(8) 0.0265(9) 0.0180(8) 0.0082(7) 0.0022(6) 0.0047(7)
C24 0.0205(9) 0.0184(8) 0.0253(9) 0.0054(7) 0.0027(7) 0.0009(7)
C25 0.0175(8) 0.0178(8) 0.0183(7) 0.0003(6) 0.0015(7) -0.0004(7)
C26 0.0120(7) 0.0163(7) 0.0162(7) 0.0001(6) 0.0021(6) 0.0021(6)
C27 0.0147(8) 0.0158(8) 0.0196(8) -0.0017(6) -0.0011(6) -0.0018(6)
C28 0.0175(8) 0.0208(8) 0.0219(8) 0.0009(7) -0.0012(7) 0.0001(7)
C29 0.0184(9) 0.0317(10) 0.0208(8) 0.0008(8) 0.0014(7) -0.0007(7)
C30 0.0178(9) 0.0290(9) 0.0330(10) -0.0070(8) 0.0021(8) 0.0025(8)
C31 0.0216(10) 0.0198(9) 0.0410(11) 0.0022(8) 0.0024(8) 0.0044(7)
C32 0.0204(9) 0.0195(8) 0.0292(9) 0.0043(7) 0.0023(7) 0.0020(7)
C33 0.0175(8) 0.0162(7) 0.0185(8) 0.0027(6) -0.0007(6) -0.0025(6)
C34 0.0189(9) 0.0189(8) 0.0339(10) -0.0035(7) -0.0045(8) -0.0002(7)
C35 0.0283(10) 0.0162(9) 0.0394(11) -0.0026(8) -0.0097(9) -0.0021(8)
C36 0.0238(10) 0.0250(9) 0.0338(10) 0.0032(8) -0.0067(8) -0.0096(8)
C37 0.0180(9) 0.0370(11) 0.0371(11) -0.0068(9) 0.0009(8) -0.0058(8)
C38 0.0193(9) 0.0248(9) 0.0297(9) -0.0072(8) 0.0003(7) -0.0010(7)
C39 0.0211(8) 0.0180(8) 0.0154(7) 0.0010(6) -0.0005(6) -0.0018(7)
C40 0.0289(11) 0.0383(11) 0.0193(9) -0.0005(8) -0.0032(8) -0.0121(9)
C41 0.0417(12) 0.0251(9) 0.0214(9) 0.0070(7) 0.0008(9) -0.0015(9)
C42 0.0309(11) 0.0372(11) 0.0196(9) -0.0025(8) 0.0036(8) 0.0071(9)

loop_
_atom_type_symbol
_atom_type_description
_atom_type_scat_dispersion_real
_atom_type_scat_dispersion_imag
_atom_type_scat_source
C C 0.0181 0.0091 'International Tables Vol C Tables 4.2.6.8 and 6.1.1.4'
H H 0.0000 0.0000 'International Tables Vol C Tables 4.2.6.8 and 6.1.1.4'
O O 0.0492 0.0322 'International Tables Vol C Tables 4.2.6.8 and 6.1.1.4'
P P 0.2955 0.4335 'International Tables Vol C Tables 4.2.6.8 and 6.1.1.4'
Si Si 0.2541 0.3302 'International Tables Vol C Tables 4.2.6.8 and 6.1.1.4'

loop_
_exptl_crystal_face_index_h
_exptl_crystal_face_index_k
_exptl_crystal_face_index_l
_exptl_crystal_face_perp_dist
5 2 13 0.0818
-3 0 -18 0.0656
-6 -4 -5 0.0810
4 1 16 0.0799
-2 7 -1 0.0332
2 -7 1 0.0368
7 -1 3 0.1024
-3 5 -10 0.0539
1 7 5 0.0584
5 -3 -12 0.1247
3 -5 -10 0.0805
-3 5 11 0.0623
-5 -4 6 0.0953
2 2 18 0.0781
0 -1 20 0.1017
-2 -1 -19 0.0657
4 3 -14 0.1580
5 -4 8 0.0561
3 -5 10 0.0640
-7 1 -3 0.0617
4 -6 2 0.0445
-1 6 8 0.0482
0 -2 -20 0.0827

loop_
_geom_angle_atom_site_label_1
_geom_angle_atom_site_label_2
_geom_angle_atom_site_label_3
_geom_angle
C7 P1 C1 101.84(8)
C7 P1 C4 104.48(8)
C1 P1 C4 92.38(8)
O1 Si1 C27 108.28(7)
O1 Si1 C33 113.17(7)
C27 Si1 C33 106.61(8)
O1 Si1 C39 101.82(7)
C27 Si1 C39 115.68(8)
C33 Si1 C39 111.40(8)
C18 O1 Si1 137.20(11)
C5 C1 C2 113.07(15)
C5 C1 P1 112.94(13)
C2 C1 P1 104.90(12)
C5 C1 H1 110.0(14)
C2 C1 H1 108.7(14)
P1 C1 H1 106.9(14)
C3 C2 C1 107.47(15)
C3 C2 H2A 110.5(16)
C1 C2 H2A 108.4(15)
C3 C2 H2B 112.1(17)
C1 C2 H2B 113.6(17)
H2A C2 H2B 105(2)
C2 C3 C4 107.42(15)
C2 C3 H3A 111.0(15)
C4 C3 H3A 106.8(15)
C2 C3 H3B 111.0(16)
C4 C3 H3B 114.5(16)
H3A C3 H3B 106(2)
C6 C4 C3 114.16(16)
C6 C4 P1 117.06(13)
C3 C4 P1 107.14(12)
C6 C4 H4 108.4(13)
C3 C4 H4 108.2(13)
P1 C4 H4 100.8(13)
C1 C5 H5A 111.4(15)
C1 C5 H5B 108.6(16)
H5A C5 H5B 109(2)
C1 C5 H5C 109.9(16)
H5A C5 H5C 112(2)
H5B C5 H5C 105(2)
C4 C6 H6A 111.6(15)
C4 C6 H6B 110.0(15)
H6A C6 H6B 108(2)
C4 C6 H6C 112.6(15)
H6A C6 H6C 111(2)
H6B C6 H6C 104(2)
C16 C7 C8 118.69(16)
C16 C7 P1 119.45(13)
C8 C7 P1 121.85(13)
C9 C8 C7 121.78(16)
C9 C8 H8 119.2(13)
C7 C8 H8 119.0(13)
C8 C9 C10 120.59(16)
C8 C9 H9 117.2(14)
C10 C9 H9 122.1(14)
C9 C10 C11 121.80(16)
C9 C10 C15 118.97(15)
C11 C10 C15 119.23(16)
C12 C11 C10 120.68(17)
C12 C11 H11 120.4(13)
C10 C11 H11 118.9(13)
C11 C12 C13 120.02(17)
C11 C12 H12 119.9(15)
C13 C12 H12 120.0(15)
C14 C13 C12 120.78(18)
C14 C13 H13 119.3(15)
C12 C13 H13 119.9(15)
C13 C14 C15 120.79(17)
C13 C14 H14 120.5(13)
C15 C14 H14 118.6(12)
C14 C15 C10 118.48(15)
C14 C15 C16 122.16(15)
C10 C15 C16 119.34(15)
C7 C16 C15 120.62(15)
C7 C16 C17 122.53(15)
C15 C16 C17 116.78(14)
C18 C17 C26 119.03(15)
C18 C17 C16 120.63(14)
C26 C17 C16 120.01(14)
O1 C18 C17 117.71(14)
O1 C18 C19 120.77(15)
C17 C18 C19 121.46(15)
C20 C19 C18 119.96(16)
C20 C19 H19 118.8(14)
C18 C19 H19 121.2(14)
C19 C20 C21 120.75(16)
C19 C20 H20 120.5(13)
C21 C20 H20 118.6(13)
C20 C21 C22 121.51(16)
C20 C21 C26 119.20(15)
C22 C21 C26 119.28(16)
C23 C22 C21 120.67(17)
C23 C22 H22 119.7(15)
C21 C22 H22 119.6(16)
C22 C23 C24 120.09(16)
C22 C23 H23 119.0(15)
C24 C23 H23 120.9(15)
C25 C24 C23 120.66(17)
C25 C24 H24 120.0(15)
C23 C24 H24 119.3(15)
C24 C25 C26 120.75(17)
C24 C25 H25 120.8(14)
C26 C25 H25 118.5(14)
C25 C26 C21 118.54(15)
C25 C26 C17 121.99(15)
C21 C26 C17 119.43(15)
C28 C27 C32 117.44(17)
C28 C27 Si1 119.66(13)
C32 C27 Si1 122.55(14)
C29 C28 C27 121.37(17)
C29 C28 H28 118.5(15)
C27 C28 H28 120.1(15)
C30 C29 C28 120.16(18)
C30 C29 H29 117.9(16)
C28 C29 H29 121.9(16)
C31 C30 C29 119.50(18)
C31 C30 H30 119.8(17)
C29 C30 H30 120.6(17)
C30 C31 C32 120.36(18)
C30 C31 H31 122.2(17)
C32 C31 H31 117.4(17)
C31 C32 C27 121.15(18)
C31 C32 H32 117.8(16)
C27 C32 H32 121.0(16)
C34 C33 C38 117.09(17)
C34 C33 Si1 120.51(14)
C38 C33 Si1 122.31(14)
C35 C34 C33 121.87(18)
C35 C34 H34 118.8(15)
C33 C34 H34 119.3(15)
C36 C35 C34 119.65(18)
C36 C35 H35 120.2(17)
C34 C35 H35 119.9(17)
C35 C36 C37 119.96(18)
C35 C36 H36 121.8(16)
C37 C36 H36 118.0(16)
C36 C37 C38 119.79(19)
C36 C37 H37 118.9(19)
C38 C37 H37 121.2(19)
C37 C38 C33 121.58(18)
C37 C38 H38 116.6(15)
C33 C38 H38 121.9(15)
C40 C39 C41 109.06(16)
C40 C39 C42 108.37(16)
C41 C39 C42 108.58(16)
C40 C39 Si1 109.63(12)
C41 C39 Si1 110.93(12)
C42 C39 Si1 110.22(12)
C39 C40 H40A 113.5(15)
C39 C40 H40B 112.1(16)
H40A C40 H40B 107(2)
C39 C40 H40C 110.7(17)
H40A C40 H40C 105(2)
H40B C40 H40C 109(2)
C39 C41 H41A 112.1(16)
C39 C41 H41B 111.5(14)
H41A C41 H41B 108(2)
C39 C41 H41C 111.2(17)
H41A C41 H41C 108(2)
H41B C41 H41C 106(2)
C39 C42 H42A 111.0(18)
C39 C42 H42B 107.4(16)
H42A C42 H42B 108(2)
C39 C42 H42C 112.9(17)
H42A C42 H42C 107(2)
H42B C42 H42C 110(2)

loop_
_geom_bond_atom_site_label_1
_geom_bond_atom_site_label_2
_geom_bond_distance
P1 C7 1.8492(17)
P1 C1 1.8844(18)
P1 C4 1.8942(18)
Si1 O1 1.6563(12)
Si1 C27 1.8701(18)
Si1 C33 1.8804(18)
Si1 C39 1.8943(17)
O1 C18 1.368(2)
C1 C5 1.522(3)
C1 C2 1.535(3)
C1 H1 0.97(2)
C2 C3 1.524(3)
C2 H2A 0.98(3)
C2 H2B 0.95(3)
C3 C4 1.537(3)
C3 H3A 1.01(3)
C3 H3B 1.01(3)
C4 C6 1.523(2)
C4 H4 0.97(2)
C5 H5A 0.98(3)
C5 H5B 1.00(3)
C5 H5C 0.99(3)
C6 H6A 0.99(3)
C6 H6B 1.01(3)
C6 H6C 1.01(3)
C7 C16 1.386(2)
C7 C8 1.427(2)
C8 C9 1.366(3)
C8 H8 0.99(2)
C9 C10 1.416(3)
C9 H9 0.95(2)
C10 C11 1.420(2)
C10 C15 1.423(2)
C11 C12 1.372(3)
C11 H11 0.98(2)
C12 C13 1.407(3)
C12 H12 0.98(3)
C13 C14 1.369(3)
C13 H13 0.98(3)
C14 C15 1.420(2)
C14 H14 0.98(2)
C15 C16 1.434(2)
C16 C17 1.499(2)
C17 C18 1.378(2)
C17 C26 1.430(2)
C18 C19 1.415(2)
C19 C20 1.367(2)
C19 H19 0.98(3)
C20 C21 1.417(2)
C20 H20 0.97(2)
C21 C22 1.422(2)
C21 C26 1.423(2)
C22 C23 1.371(3)
C22 H22 0.94(3)
C23 C24 1.411(3)
C23 H23 0.97(3)
C24 C25 1.372(2)
C24 H24 0.94(3)
C25 C26 1.421(2)
C25 H25 0.95(2)
C27 C28 1.402(2)
C27 C32 1.402(2)
C28 C29 1.390(3)
C28 H28 0.96(3)
C29 C30 1.387(3)
C29 H29 0.95(3)
C30 C31 1.386(3)
C30 H30 0.95(3)
C31 C32 1.391(3)
C31 H31 0.98(3)
C32 H32 0.96(3)
C33 C34 1.396(2)
C33 C38 1.400(3)
C34 C35 1.390(3)
C34 H34 1.00(3)
C35 C36 1.383(3)
C35 H35 0.96(3)
C36 C37 1.387(3)
C36 H36 1.01(3)
C37 C38 1.389(3)
C37 H37 0.96(3)
C38 H38 0.98(3)
C39 C40 1.530(3)
C39 C41 1.531(2)
C39 C42 1.536(3)
C40 H40A 1.02(3)
C40 H40B 0.99(3)
C40 H40C 1.02(3)
C41 H41A 0.98(3)
C41 H41B 1.05(3)
C41 H41C 0.99(3)
C42 H42A 1.04(3)
C42 H42B 1.01(3)
C42 H42C 0.95(3)

loop_
_geom_torsion_atom_site_label_1
_geom_torsion_atom_site_label_2
_geom_torsion_atom_site_label_3
_geom_torsion_atom_site_label_4
_geom_torsion
C27 Si1 O1 C18 -59.87(18)
C33 Si1 O1 C18 58.09(19)
C39 Si1 O1 C18 177.77(17)
C7 P1 C1 C5 110.52(14)
C4 P1 C1 C5 -144.15(14)
C7 P1 C1 C2 -125.92(12)
C4 P1 C1 C2 -20.59(12)
C5 C1 C2 C3 166.05(16)
P1 C1 C2 C3 42.57(16)
C1 C2 C3 C4 -48.69(19)
C2 C3 C4 C6 162.45(15)
C2 C3 C4 P1 31.14(17)
C7 P1 C4 C6 -32.53(15)
C1 P1 C4 C6 -135.41(14)
C7 P1 C4 C3 97.15(13)
C1 P1 C4 C3 -5.72(13)
C1 P1 C7 C16 -131.26(14)
C4 P1 C7 C16 133.12(14)
C1 P1 C7 C8 47.57(15)
C4 P1 C7 C8 -48.05(15)
C16 C7 C8 C9 0.0(3)
P1 C7 C8 C9 -178.82(14)
C7 C8 C9 C10 0.2(3)
C8 C9 C10 C11 178.66(17)
C8 C9 C10 C15 -0.5(3)
C9 C10 C11 C12 -178.15(17)
C15 C10 C11 C12 1.0(3)
C10 C11 C12 C13 -1.6(3)
C11 C12 C13 C14 1.0(3)
C12 C13 C14 C15 0.2(3)
C13 C14 C15 C10 -0.7(3)
C13 C14 C15 C16 178.11(16)
C9 C10 C15 C14 179.34(16)
C11 C10 C15 C14 0.2(2)
C9 C10 C15 C16 0.5(2)
C11 C10 C15 C16 -178.71(15)
C8 C7 C16 C15 0.0(2)
P1 C7 C16 C15 178.83(12)
C8 C7 C16 C17 -176.97(15)
P1 C7 C16 C17 1.9(2)
C14 C15 C16 C7 -179.04(15)
C10 C15 C16 C7 -0.2(2)
C14 C15 C16 C17 -1.9(2)
C10 C15 C16 C17 176.90(14)
C7 C16 C17 C18 -102.46(19)
C15 C16 C17 C18 80.49(19)
C7 C16 C17 C26 84.2(2)
C15 C16 C17 C26 -92.80(18)
Si1 O1 C18 C17 148.78(14)
Si1 O1 C18 C19 -34.0(3)
C26 C17 C18 O1 172.42(14)
C16 C17 C18 O1 -0.9(2)
C26 C17 C18 C19 -4.8(2)
C16 C17 C18 C19 -178.13(15)
O1 C18 C19 C20 -173.99(16)
C17 C18 C19 C20 3.1(3)
C18 C19 C20 C21 0.7(3)
C19 C20 C21 C22 175.79(16)
C19 C20 C21 C26 -2.6(2)
C20 C21 C22 C23 -178.17(16)
C26 C21 C22 C23 0.2(3)
C21 C22 C23 C24 -0.9(3)
C22 C23 C24 C25 0.8(3)
C23 C24 C25 C26 0.0(3)
C24 C25 C26 C21 -0.7(2)
C24 C25 C26 C17 177.38(16)
C20 C21 C26 C25 178.96(15)
C22 C21 C26 C25 0.5(2)
C20 C21 C26 C17 0.9(2)
C22 C21 C26 C17 -177.54(15)
C18 C17 C26 C25 -175.27(15)
C16 C17 C26 C25 -1.9(2)
C18 C17 C26 C21 2.7(2)
C16 C17 C26 C21 176.14(15)
O1 Si1 C27 C28 17.15(16)
C33 Si1 C27 C28 -104.92(14)
C39 Si1 C27 C28 130.61(14)
O1 Si1 C27 C32 -169.90(14)
C33 Si1 C27 C32 68.02(16)
C39 Si1 C27 C32 -56.44(17)
C32 C27 C28 C29 -0.8(3)
Si1 C27 C28 C29 172.52(14)
C27 C28 C29 C30 -0.5(3)
C28 C29 C30 C31 1.4(3)
C29 C30 C31 C32 -1.0(3)
C30 C31 C32 C27 -0.3(3)
C28 C27 C32 C31 1.2(3)
Si1 C27 C32 C31 -171.90(16)
O1 Si1 C33 C34 -131.40(15)
C27 Si1 C33 C34 -12.47(17)
C39 Si1 C33 C34 114.58(15)
O1 Si1 C33 C38 52.16(17)
C27 Si1 C33 C38 171.09(15)
C39 Si1 C33 C38 -61.86(17)
C38 C33 C34 C35 1.8(3)
Si1 C33 C34 C35 -174.85(16)
C33 C34 C35 C36 0.2(3)
C34 C35 C36 C37 -2.2(3)
C35 C36 C37 C38 2.2(3)
C36 C37 C38 C33 -0.1(3)
C34 C33 C38 C37 -1.8(3)
Si1 C33 C38 C37 174.71(16)
O1 Si1 C39 C40 64.65(14)
C27 Si1 C39 C40 -52.49(15)
C33 Si1 C39 C40 -174.43(13)
O1 Si1 C39 C41 -174.85(14)
C27 Si1 C39 C41 68.02(16)
C33 Si1 C39 C41 -53.93(16)
O1 Si1 C39 C42 -54.55(14)
C27 Si1 C39 C42 -171.69(13)
C33 Si1 C39 C42 66.36(15)
